data_2241806
loop_
_publ_author_name
'Narayana, Badiadka'
'Yathirajan, Hemmige S.'
'Rathore, Ravindranath'
'Glidewell, Christopher'

_publ_section_title
;
 Crystal structures of two C,N-disubstituted acetamides:
 2-(4-chlorophenyl)-<i>N</i>-(2-iodophenyl)acetamide and
 2-(4-chlorophenyl)-<i>N</i>-(pyrazin-2-yl)acetamide
;
_journal_coeditor_code SU5316
_journal_issue 9
_journal_name_full 'Acta Crystallographica Section E'
_journal_page_first 1270
_journal_page_last 1275
_journal_paper_doi 10.1107/S2056989016012512
_journal_volume 72
_journal_year 2016
_chemical_formula_iupac 'C12 H10 Cl N3 O'
_chemical_formula_moiety 'C12 H10 Cl N3 O'
_chemical_formula_sum 'C12 H10 Cl N3 O'
_chemical_formula_weight 247.68
_chemical_name_systematic
;
2-(4-Chlorophenyl)-<i>N</i>-(pyrazin-2-yl)acetamide
;
_space_group_crystal_system orthorhombic
_space_group_IT_number 61
_space_group_name_Hall '-P 2ac 2ab'
_space_group_name_H-M_alt 'P b c a'
_symmetry_space_group_name_Hall '-P 2ac 2ab'
_symmetry_space_group_name_H-M 'P b c a'
_atom_sites_solution_hydrogens mixed
_audit_creation_method SHELXL-2014
_cell_angle_alpha 90
_cell_angle_beta 90
_cell_angle_gamma 90
_cell_formula_units_Z 8
_cell_length_a 10.7041(4)
_cell_length_b 7.5724(3)
_cell_length_c 28.6619(11)
_cell_measurement_reflns_used 3760
_cell_measurement_temperature 295(2)
_cell_measurement_theta_max 32.257
_cell_measurement_theta_min 1.421
_cell_volume 2323.21(15)
_computing_cell_refinement
;
APEX2 (Bruker, 2012)
;
_computing_data_collection
;
APEX2 (Bruker, 2012)
;
_computing_data_reduction
;
SAINT-Plus (Bruker, 2012)
;
_computing_molecular_graphics
;
PLATON (Spek, 2009)
;
_computing_publication_material
;
SHELXL2014 (Sheldrick, 2015) and PLATON (Spek, 2009)
;
_computing_structure_refinement
;
SHELXL2014 (Sheldrick, 2015)
;
_computing_structure_solution
;
SHELXS97 (Sheldrick, 2008)
;
_diffrn_ambient_temperature 295(2)
_diffrn_measured_fraction_theta_full 1.000
_diffrn_measured_fraction_theta_max 0.997
_diffrn_measurement_device_type 'Bruker APEXII area detector'
_diffrn_measurement_method '\f and \w scans'
_diffrn_radiation_monochromator graphite
_diffrn_radiation_type MoK\a
_diffrn_radiation_wavelength 0.71073
_diffrn_reflns_av_R_equivalents 0.0293
_diffrn_reflns_limit_h_max 14
_diffrn_reflns_limit_h_min -15
_diffrn_reflns_limit_k_max 10
_diffrn_reflns_limit_k_min -9
_diffrn_reflns_limit_l_max 40
_diffrn_reflns_limit_l_min -40
_diffrn_reflns_number 24592
_diffrn_reflns_theta_full 25.242
_diffrn_reflns_theta_max 29.997
_diffrn_reflns_theta_min 2.375
_diffrn_standards_decay_% 0
_diffrn_standards_interval_count 0
_diffrn_standards_interval_time 0
_diffrn_standards_number 0
_exptl_absorpt_coefficient_mu 0.315
_exptl_absorpt_correction_T_max 0.939
_exptl_absorpt_correction_T_min 0.739
_exptl_absorpt_correction_type multi-scan
_exptl_absorpt_process_details
;
(SADABS; Sheldrick, 2003)
;
_exptl_crystal_colour colourless
_exptl_crystal_density_diffrn 1.416
_exptl_crystal_description block
_exptl_crystal_F_000 1024
_exptl_crystal_size_max 0.400
_exptl_crystal_size_mid 0.300
_exptl_crystal_size_min 0.200
_refine_diff_density_max 0.474
_refine_diff_density_min -0.506
_refine_ls_extinction_method none
_refine_ls_goodness_of_fit_ref 1.022
_refine_ls_hydrogen_treatment constr
_refine_ls_matrix_type full
_refine_ls_number_parameters 157
_refine_ls_number_reflns 3380
_refine_ls_number_restraints 0
_refine_ls_restrained_S_all 1.022
_refine_ls_R_factor_all 0.0745
_refine_ls_R_factor_gt 0.0471
_refine_ls_shift/su_max 0.000
_refine_ls_shift/su_mean 0.000
_refine_ls_structure_factor_coef Fsqd
_refine_ls_weighting_details 'w=1/[\s^2^(Fo^2^)+(0.0547P)^2^+0.9776P] where P=(Fo^2^+2Fc^2^)/3'
_refine_ls_weighting_scheme calc
_refine_ls_wR_factor_gt 0.1185
_refine_ls_wR_factor_ref 0.1363
_reflns_number_gt 2287
_reflns_number_total 3380
_reflns_threshold_expression 'I > 2\s(I)'
_cod_data_source_file su5316sup1.cif
_cod_data_source_block II
_cod_database_code 2241806
_shelx_space_group_comment
;
The symmetry employed for this shelxl refinement is uniquely defined
by the following loop, which should always be used as a source of
symmetry information in preference to the above space-group names.
They are only intended as comments.
;
_shelx_estimated_absorpt_t_min 0.884
_shelx_estimated_absorpt_t_max 0.940
_shelxl_version_number 2.014

loop_
_space_group_symop_operation_xyz
'x, y, z'
'-x+1/2, -y, z+1/2'
'-x, y+1/2, -z+1/2'
'x+1/2, -y+1/2, -z'
'-x, -y, -z'
'x-1/2, y, -z-1/2'
'x, -y-1/2, z-1/2'
'-x-1/2, y-1/2, z'

loop_
_atom_site_type_symbol
_atom_site_label
_atom_site_fract_x
_atom_site_fract_y
_atom_site_fract_z
_atom_site_U_iso_or_equiv
_atom_site_adp_type
_atom_site_calc_flag
_atom_site_occupancy
C C1 0.34192(16) 0.6027(3) 0.57916(6) 0.0514(4) Uani d 1
O O1 0.23005(12) 0.6165(3) 0.58396(5) 0.0760(5) Uani d 1
N N1 0.40586(13) 0.6699(2) 0.54222(5) 0.0488(4) Uani d 1
H H1 0.484(2) 0.654(3) 0.5421(7) 0.059 Uiso d 1
C C2 0.42190(17) 0.5037(3) 0.61387(7) 0.0561(5) Uani d 1
H H2A 0.4031 0.3787 0.6118 0.067 Uiso calc 1
H H2B 0.5091 0.5195 0.6057 0.067 Uiso calc 1
N N11 0.44426(13) 0.8104(2) 0.47344(6) 0.0522(4) Uani d 1
C C12 0.35844(15) 0.7566(2) 0.50359(6) 0.0430(4) Uani d 1
C C13 0.23119(15) 0.7832(3) 0.49531(6) 0.0472(4) Uani d 1
H H13 0.1730 0.7436 0.5170 0.057 Uiso calc 1
N N14 0.19234(13) 0.8640(2) 0.45707(5) 0.0507(4) Uani d 1
C C15 0.27929(17) 0.9194(3) 0.42717(7) 0.0531(4) Uani d 1
H H15 0.2550 0.9773 0.4000 0.064 Uiso calc 1
C C16 0.40366(18) 0.8925(3) 0.43564(7) 0.0562(5) Uani d 1
H H16 0.4617 0.9335 0.4141 0.067 Uiso calc 1
C C21 0.40218(15) 0.5639(2) 0.66329(6) 0.0440(4) Uani d 1
C C22 0.29842(16) 0.5106(2) 0.68824(6) 0.0470(4) Uani d 1
H H22 0.2383 0.4408 0.6738 0.056 Uiso calc 1
C C23 0.28265(16) 0.5594(2) 0.73413(6) 0.0492(4) Uani d 1
H H23 0.2124 0.5228 0.7506 0.059 Uiso calc 1
C C24 0.37099(18) 0.6618(2) 0.75533(6) 0.0486(4) Uani d 1
Cl Cl24 0.35395(7) 0.71602(9) 0.81390(2) 0.0808(2) Uani d 1
C C25 0.47361(18) 0.7207(3) 0.73145(8) 0.0575(5) Uani d 1
H H25 0.5325 0.7925 0.7460 0.069 Uiso calc 1
C C26 0.48787(16) 0.6715(3) 0.68544(7) 0.0555(5) Uani d 1
H H26 0.5570 0.7118 0.6689 0.067 Uiso calc 1

loop_
_atom_site_aniso_label
_atom_site_aniso_U_11
_atom_site_aniso_U_22
_atom_site_aniso_U_33
_atom_site_aniso_U_12
_atom_site_aniso_U_13
_atom_site_aniso_U_23
C1 0.0365(8) 0.0669(12) 0.0507(9) 0.0063(8) 0.0034(7) -0.0025(8)
O1 0.0359(7) 0.1235(14) 0.0685(9) 0.0117(8) 0.0105(6) 0.0210(9)
N1 0.0278(6) 0.0693(10) 0.0492(8) 0.0028(7) 0.0001(6) -0.0025(7)
C2 0.0434(9) 0.0685(13) 0.0563(10) 0.0119(9) 0.0050(8) 0.0023(9)
N11 0.0331(7) 0.0684(11) 0.0549(8) 0.0003(7) 0.0030(6) -0.0011(8)
C12 0.0315(7) 0.0526(9) 0.0449(8) -0.0001(7) -0.0004(6) -0.0100(7)
C13 0.0303(7) 0.0622(11) 0.0489(9) 0.0015(7) -0.0005(6) -0.0074(8)
N14 0.0373(7) 0.0616(10) 0.0532(8) 0.0057(7) -0.0032(6) -0.0080(7)
C15 0.0474(10) 0.0615(12) 0.0503(9) 0.0049(9) -0.0019(7) -0.0021(9)
C16 0.0437(9) 0.0686(13) 0.0563(10) 0.0005(9) 0.0070(8) 0.0014(9)
C21 0.0337(7) 0.0449(9) 0.0534(9) 0.0055(7) 0.0011(7) 0.0054(7)
C22 0.0401(8) 0.0454(10) 0.0556(10) -0.0074(7) -0.0003(7) 0.0003(8)
C23 0.0453(9) 0.0463(10) 0.0560(9) -0.0047(8) 0.0067(7) 0.0046(8)
C24 0.0536(10) 0.0421(9) 0.0499(9) 0.0035(8) -0.0046(8) 0.0009(7)
Cl24 0.1048(5) 0.0848(5) 0.0529(3) -0.0046(4) -0.0051(3) -0.0082(3)
C25 0.0456(10) 0.0533(11) 0.0738(12) -0.0094(8) -0.0114(9) -0.0054(9)
C26 0.0341(8) 0.0615(12) 0.0709(12) -0.0066(8) 0.0044(8) 0.0059(10)

loop_
_atom_type_symbol
_atom_type_description
_atom_type_scat_dispersion_real
_atom_type_scat_dispersion_imag
_atom_type_scat_source
C C 0.0033 0.0016 'International Tables Vol C Tables 4.2.6.8 and 6.1.1.4'
H H 0.0000 0.0000 'International Tables Vol C Tables 4.2.6.8 and 6.1.1.4'
Cl Cl 0.1484 0.1585 'International Tables Vol C Tables 4.2.6.8 and 6.1.1.4'
N N 0.0061 0.0033 'International Tables Vol C Tables 4.2.6.8 and 6.1.1.4'
O O 0.0106 0.0060 'International Tables Vol C Tables 4.2.6.8 and 6.1.1.4'

loop_
_geom_angle_atom_site_label_1
_geom_angle_atom_site_label_2
_geom_angle_atom_site_label_3
_geom_angle
O1 C1 N1 123.67(18)
O1 C1 C2 121.92(18)
N1 C1 C2 114.39(15)
C1 N1 C12 128.03(14)
C1 N1 H1 116.6(14)
C12 N1 H1 115.3(14)
C21 C2 C1 112.98(15)
C21 C2 H2A 109.0
C1 C2 H2A 109.0
C21 C2 H2B 109.0
C1 C2 H2B 109.0
H2A C2 H2B 107.8
C16 N11 C12 116.79(15)
N11 C12 N1 114.40(14)
N11 C12 C13 121.38(16)
N1 C12 C13 124.19(16)
N14 C13 C12 120.94(16)
N14 C13 H13 119.5
C12 C13 H13 119.5
C13 N14 C15 117.31(15)
N14 C15 C16 121.23(18)
N14 C15 H15 119.4
C16 C15 H15 119.4
N11 C16 C15 122.33(18)
N11 C16 H16 118.8
C15 C16 H16 118.8
C22 C21 C26 117.92(17)
C22 C21 C2 120.83(17)
C26 C21 C2 121.24(16)
C23 C22 C21 121.00(17)
C23 C22 H22 119.5
C21 C22 H22 119.5
C24 C23 C22 119.51(17)
C24 C23 H23 120.2
C22 C23 H23 120.2
C23 C24 C25 121.21(18)
C23 C24 Cl24 119.43(15)
C25 C24 Cl24 119.35(15)
C24 C25 C26 118.61(18)
C24 C25 H25 120.7
C26 C25 H25 120.7
C25 C26 C21 121.70(17)
C25 C26 H26 119.2
C21 C26 H26 119.2

loop_
_geom_bond_atom_site_label_1
_geom_bond_atom_site_label_2
_geom_bond_distance
C1 O1 1.210(2)
C1 N1 1.360(2)
C1 C2 1.511(3)
N1 C12 1.384(2)
N1 H1 0.85(2)
C2 C21 1.503(3)
C2 H2A 0.9700
C2 H2B 0.9700
N11 C16 1.323(3)
N11 C12 1.325(2)
C12 C13 1.397(2)
C13 N14 1.322(2)
C13 H13 0.9300
N14 C15 1.333(2)
C15 C16 1.368(3)
C15 H15 0.9300
C16 H16 0.9300
C21 C22 1.381(2)
C21 C26 1.382(3)
C22 C23 1.377(3)
C22 H22 0.9300
C23 C24 1.366(3)
C23 H23 0.9300
C24 C25 1.369(3)
C24 Cl24 1.7378(19)
C25 C26 1.379(3)
C25 H25 0.9300
C26 H26 0.9300

loop_
_geom_hbond_atom_site_label_D
_geom_hbond_atom_site_label_H
_geom_hbond_atom_site_label_A
_geom_hbond_site_symmetry_A
_geom_hbond_distance_DH
_geom_hbond_distance_HA
_geom_hbond_distance_DA
_geom_hbond_angle_DHA
_geom_hbond_publ_flag
N1 H1 N14 4_566 0.85(2) 2.23(2) 3.077(2) 175(2) y
C2 H2A O1 8_655 0.97 2.57 3.461(3) 153 y
C13 H13 N11 4_466 0.93 2.50 3.277(2) 142 y
C22 H22 Cg2 8_655 0.93 2.99 3.6416(17) 129 y
C25 H25 Cg2 3_656 0.93 2.89 3.743(2) 154 y

loop_
_geom_torsion_atom_site_label_1
_geom_torsion_atom_site_label_2
_geom_torsion_atom_site_label_3
_geom_torsion_atom_site_label_4
_geom_torsion
O1 C1 N1 C12 -2.8(3)
C2 C1 N1 C12 175.70(18)
O1 C1 C2 C21 -52.2(3)
N1 C1 C2 C21 129.22(18)
C16 N11 C12 N1 179.33(17)
C16 N11 C12 C13 1.0(3)
C1 N1 C12 N11 178.81(18)
C1 N1 C12 C13 -2.9(3)
N11 C12 C13 N14 -0.3(3)
N1 C12 C13 N14 -178.47(17)
C12 C13 N14 C15 -0.4(3)
C13 N14 C15 C16 0.4(3)
C12 N11 C16 C15 -1.0(3)
N14 C15 C16 N11 0.3(3)
C1 C2 C21 C22 77.6(2)
C1 C2 C21 C26 -103.5(2)
C26 C21 C22 C23 -1.7(3)
C2 C21 C22 C23 177.25(17)
C21 C22 C23 C24 -0.1(3)
C22 C23 C24 C25 1.7(3)
C22 C23 C24 Cl24 -177.50(14)
C23 C24 C25 C26 -1.4(3)
Cl24 C24 C25 C26 177.80(16)
C24 C25 C26 C21 -0.5(3)
C22 C21 C26 C25 2.0(3)
C2 C21 C26 C25 -176.93(19)

_cod_database_fobs_code 2241806
